data_7720073
loop_
_publ_author_name
'Hollauer, Henrique V. P.'
'Guedes, Guilherme P.'
'Mariano, Davor L.'
'Ghivelder, Lu&#xed;s'
'Mendon&#xe7;a, Alberto A'
'Soriano, St&#xe9;phane'
'Farias, Renan L.'
'Escobar, L&#xed;via B L'

_publ_section_title
;
 Unveiling single-ion magnetism in lanthanide-coumarin carboxylate
 coordination polymers.
;
_journal_issue 6
_journal_name_full 'Dalton transactions (Cambridge, England : 2003)'
_journal_page_first 2665
_journal_page_last 2672
_journal_paper_doi 10.1039/d5dt02478a
_journal_volume 55
_journal_year 2026
_chemical_formula_moiety 'C30 H19 Dy O14, 2(H2 O)'
_chemical_formula_sum 'C30 H23 Dy O16'
_chemical_formula_weight 801.98
_space_group_crystal_system monoclinic
_space_group_IT_number 14
_space_group_name_Hall '-P 2ybc'
_space_group_name_H-M_alt 'P 1 21/c 1'
_atom_sites_solution_hydrogens mixed
_audit_creation_date 2025-09-11
_audit_creation_method
;
Olex2 1.5
(compiled 2025.07.13 svn.rb7424aed for OlexSys, GUI svn.r7314)
;
_audit_update_record
;
2025-09-18 deposited with the CCDC.	2026-01-05 downloaded from the CCDC.
;
_cell_angle_alpha 90
_cell_angle_beta 92.0270(10)
_cell_angle_gamma 90
_cell_formula_units_Z 4
_cell_length_a 6.3548(2)
_cell_length_b 14.1867(4)
_cell_length_c 31.7085(9)
_cell_measurement_reflns_used 9867
_cell_measurement_temperature 293.15
_cell_measurement_theta_max 28.69
_cell_measurement_theta_min 2.57
_cell_volume 2856.85(15)
_computing_molecular_graphics 'Olex2 1.5 (Dolomanov et al., 2009)'
_computing_publication_material 'Olex2 1.5 (Dolomanov et al., 2009)'
_computing_structure_refinement 'SHELXL 2018/3 (Sheldrick, 2015)'
_diffrn_ambient_temperature 293.15
_diffrn_measured_fraction_theta_full 0.999
_diffrn_measured_fraction_theta_max 0.997
_diffrn_measurement_device_type 'Bruker APEX-II CCD'
_diffrn_measurement_method '\f and \w scans'
_diffrn_radiation_type MoK\a
_diffrn_radiation_wavelength 0.71073
_diffrn_reflns_av_R_equivalents 0.0231
_diffrn_reflns_av_unetI/netI 0.0095
_diffrn_reflns_Laue_measured_fraction_full 0.999
_diffrn_reflns_Laue_measured_fraction_max 0.997
_diffrn_reflns_limit_h_max 8
_diffrn_reflns_limit_h_min -8
_diffrn_reflns_limit_k_max 18
_diffrn_reflns_limit_k_min -18
_diffrn_reflns_limit_l_max 41
_diffrn_reflns_limit_l_min -41
_diffrn_reflns_number 143322
_diffrn_reflns_point_group_measured_fraction_full 0.999
_diffrn_reflns_point_group_measured_fraction_max 0.997
_diffrn_reflns_theta_full 25.242
_diffrn_reflns_theta_max 27.517
_diffrn_reflns_theta_min 2.404
_diffrn_source_current 1.0
_diffrn_source_power 0.05
_diffrn_source_voltage 50.0
_diffrn_standards_number 0
_exptl_absorpt_coefficient_mu 2.699
_exptl_absorpt_correction_T_max 0.7458
_exptl_absorpt_correction_T_min 0.6607
_exptl_absorpt_correction_type multi-scan
_exptl_absorpt_process_details
;
SADABS-2016/2 (Bruker,2016/2) was used for absorption correction.
wR2(int) was 0.0602 before and 0.0396 after correction.
The Ratio of minimum to maximum transmission is 0.8859.
The \l/2 correction factor is Not present.
;
_exptl_crystal_colour 'clear light colourless'
_exptl_crystal_colour_lustre clear
_exptl_crystal_colour_modifier light
_exptl_crystal_colour_primary colourless
_exptl_crystal_density_diffrn 1.865
_exptl_crystal_description prism
_exptl_crystal_F_000 1588
_exptl_crystal_size_max 0.296
_exptl_crystal_size_mid 0.253
_exptl_crystal_size_min 0.12
_refine_diff_density_max 0.348
_refine_diff_density_min -0.718
_refine_diff_density_rms 0.063
_refine_ls_extinction_method none
_refine_ls_goodness_of_fit_ref 1.270
_refine_ls_hydrogen_treatment mixed
_refine_ls_matrix_type full
_refine_ls_number_parameters 456
_refine_ls_number_reflns 6568
_refine_ls_number_restraints 0
_refine_ls_restrained_S_all 1.270
_refine_ls_R_factor_all 0.0172
_refine_ls_R_factor_gt 0.0169
_refine_ls_shift/su_max 0.005
_refine_ls_shift/su_mean 0.000
_refine_ls_structure_factor_coef Fsqd
_refine_ls_weighting_details 'w=1/[\s^2^(Fo^2^)+3.2216P] where P=(Fo^2^+2Fc^2^)/3'
_refine_ls_weighting_scheme calc
_refine_ls_wR_factor_gt 0.0386
_refine_ls_wR_factor_ref 0.0388
_reflns_Friedel_coverage 0.000
_reflns_number_gt 6498
_reflns_number_total 6568
_reflns_threshold_expression 'I > 2\s(I)'
_cod_data_source_file d5dt02478a2.cif
_cod_data_source_block mo_dycuma3_0m
_cod_database_code 7720073
_shelx_shelxl_version_number 2018/3
_shelx_space_group_comment
;
The symmetry employed for this shelxl refinement is uniquely defined
by the following loop, which should always be used as a source of
symmetry information in preference to the above space-group names.
They are only intended as comments.
;
_olex2_refinement_description
;
1. Fixed Uiso
 At 1.2 times of:
  All C(H) groups
2.a Aromatic/amide H refined with riding coordinates:
 C17(H17), C26(H26), C19(H19), C23(H23), C7(H7), C6(H6), C5(H5), C9(H9),
 C28(H28), C4(H4), C24(H24), C25(H25), C14(H14), C15(H15), C16(H16)
;
_olex2_submission_special_instructions 'No special instructions were received'

loop_
_space_group_symop_operation_xyz
'x, y, z'
'-x, y+1/2, -z+1/2'
'-x, -y, -z'
'x, -y-1/2, z-1/2'

loop_
_atom_site_label
_atom_site_type_symbol
_atom_site_fract_x
_atom_site_fract_y
_atom_site_fract_z
_atom_site_U_iso_or_equiv
_atom_site_adp_type
_atom_site_occupancy
_atom_site_site_symmetry_order
_atom_site_calc_flag
_atom_site_refinement_flags_posn
_atom_site_refinement_flags_adp
_atom_site_refinement_flags_occupancy
_atom_site_disorder_assembly
_atom_site_disorder_group
Dy1 Dy 0.24687(2) 0.38635(2) 0.40721(2) 0.01770(3) Uani 1 1 d . . . . .
O4 O 0.3020(2) 0.36913(11) 0.33160(4) 0.0279(3) Uani 1 1 d . . . . .
O9 O 0.5801(2) 0.09958(10) 0.40277(5) 0.0323(3) Uani 1 1 d . . . . .
O5 O -0.1315(3) 0.65870(14) 0.28679(5) 0.0425(4) Uani 1 1 d . . . . .
O1 O 0.4025(2) 0.35786(12) 0.26702(4) 0.0302(3) Uani 1 1 d . . . . .
O13 O 0.0342(3) 0.44860(13) 0.46041(5) 0.0288(3) Uani 1 1 d . . . . .
O11 O 0.4280(3) 0.23560(11) 0.39442(6) 0.0401(4) Uani 1 1 d . . . . .
C2 C 0.4511(3) 0.37494(14) 0.30866(6) 0.0214(4) Uani 1 1 d . . . . .
O6 O 0.2886(2) 0.54651(10) 0.40123(5) 0.0294(3) Uani 1 1 d . . . . .
O10 O 0.0452(2) 0.26152(11) 0.42620(6) 0.0355(4) Uani 1 1 d . . . . .
O14 O 0.4152(3) 0.36921(16) 0.47312(5) 0.0430(5) Uani 1 1 d . . . . .
C10 C 0.7380(3) 0.41160(13) 0.36596(6) 0.0196(3) Uani 1 1 d . . . . .
O2 O 0.6060(2) 0.41407(11) 0.39386(4) 0.0264(3) Uani 1 1 d . . . . .
C11 C 0.1235(3) 0.62170(14) 0.34267(6) 0.0255(4) Uani 1 1 d . . . . .
C20 C 0.1799(3) 0.61669(15) 0.38924(6) 0.0266(4) Uani 1 1 d . . . . .
C8 C 0.7543(3) 0.39067(16) 0.24635(6) 0.0275(4) Uani 1 1 d . . . . .
C29 C 0.2513(3) 0.12309(15) 0.43681(7) 0.0272(4) Uani 1 1 d . . . . .
O3 O -0.0668(2) 0.42184(12) 0.37165(4) 0.0293(3) Uani 1 1 d . . . . .
C17 C 0.3728(5) 0.6108(2) 0.23860(8) 0.0504(7) Uani 1 1 d . . . . .
H17 H 0.508955 0.591387 0.245951 0.060 Uiso 1 1 calc R U . . .
O12 O -0.0581(3) 0.15491(12) 0.47254(6) 0.0435(4) Uani 1 1 d . . . . .
C3 C 0.5486(3) 0.36398(15) 0.23608(6) 0.0266(4) Uani 1 1 d . . . . .
C1 C 0.6672(3) 0.39814(14) 0.32037(6) 0.0208(4) Uani 1 1 d . . . . .
C26 C 0.4627(5) -0.11695(17) 0.45987(8) 0.0435(6) Uani 1 1 d . . . . .
H26 H 0.360383 -0.142483 0.476734 0.052 Uiso 1 1 calc R U . . .
C19 C 0.2702(3) 0.60696(16) 0.31393(7) 0.0300(4) Uani 1 1 d . . . . .
H19 H 0.404367 0.587509 0.322798 0.036 Uiso 1 1 calc R U . . .
O7 O 0.1224(3) 0.68218(13) 0.41159(5) 0.0471(5) Uani 1 1 d . . . . .
C30 C 0.0651(3) 0.18448(15) 0.44622(7) 0.0287(4) Uani 1 1 d . . . . .
C18 C 0.2234(4) 0.62073(17) 0.26975(7) 0.0340(5) Uani 1 1 d . . . . .
C23 C 0.7713(4) -0.04175(17) 0.40942(8) 0.0390(5) Uani 1 1 d . . . . .
H23 H 0.874682 -0.016494 0.392723 0.047 Uiso 1 1 calc R U . . .
C22 C 0.5957(3) 0.01019(15) 0.41908(7) 0.0285(4) Uani 1 1 d . . . . .
O8 O -0.2386(3) 0.65571(17) 0.35182(6) 0.0531(5) Uani 1 1 d . . . . .
C7 C 0.8979(4) 0.3971(2) 0.21374(7) 0.0407(6) Uani 1 1 d . . . . .
H7 H 1.035790 0.416293 0.219633 0.049 Uiso 1 1 calc R U . . .
C21 C 0.4168(3) 0.15842(15) 0.41072(6) 0.0273(4) Uani 1 1 d . . . . .
C6 C 0.8334(4) 0.3750(2) 0.17316(7) 0.0437(6) Uani 1 1 d . . . . .
H6 H 0.928653 0.378688 0.151620 0.052 Uiso 1 1 calc R U . . .
C5 C 0.6274(4) 0.3473(2) 0.16395(7) 0.0406(6) Uani 1 1 d . . . . .
H5 H 0.586756 0.331970 0.136334 0.049 Uiso 1 1 calc R U . . .
C27 C 0.4397(4) -0.02503(15) 0.44416(7) 0.0309(4) Uani 1 1 d . . . . .
C9 C 0.8098(3) 0.40584(16) 0.28987(6) 0.0267(4) Uani 1 1 d . . . . .
H9 H 0.948122 0.421492 0.297469 0.032 Uiso 1 1 calc R U . . .
C28 C 0.2664(4) 0.03489(16) 0.45280(7) 0.0323(5) Uani 1 1 d . . . . .
H28 H 0.161036 0.012772 0.469859 0.039 Uiso 1 1 calc R U . . .
C12 C -0.0905(4) 0.64641(17) 0.32960(7) 0.0340(5) Uani 1 1 d . . . . .
C4 C 0.4821(4) 0.34226(19) 0.19516(7) 0.0365(5) Uani 1 1 d . . . . .
H4 H 0.343481 0.324744 0.188911 0.044 Uiso 1 1 calc R U . . .
C24 C 0.7892(4) -0.13222(18) 0.42522(9) 0.0440(6) Uani 1 1 d . . . . .
H24 H 0.905686 -0.168557 0.418825 0.053 Uiso 1 1 calc R U . . .
C25 C 0.6372(5) -0.16951(18) 0.45031(9) 0.0472(6) Uani 1 1 d . . . . .
H25 H 0.652434 -0.230408 0.460845 0.057 Uiso 1 1 calc R U . . .
C13 C 0.0217(4) 0.64859(17) 0.25747(7) 0.0353(5) Uani 1 1 d . . . . .
C14 C -0.0337(5) 0.6683(2) 0.21564(8) 0.0495(7) Uani 1 1 d . . . . .
H14 H -0.169713 0.687449 0.207981 0.059 Uiso 1 1 calc R U . . .
C15 C 0.1163(6) 0.6589(2) 0.18582(8) 0.0585(8) Uani 1 1 d . . . . .
H15 H 0.081685 0.672234 0.157712 0.070 Uiso 1 1 calc R U . . .
C16 C 0.3177(6) 0.6300(3) 0.19703(9) 0.0605(8) Uani 1 1 d . . . . .
H16 H 0.417111 0.623271 0.176408 0.073 Uiso 1 1 calc R U . . .
O15 O 0.7954(3) 0.32301(13) 0.50312(5) 0.0337(4) Uani 1 1 d . . . . .
O16 O 0.2790(3) 0.40950(14) 0.55591(6) 0.0383(4) Uani 1 1 d . . . . .
H14A H 0.536(6) 0.356(2) 0.4818(10) 0.056(9) Uiso 1 1 d . . . . .
H14B H 0.366(6) 0.387(2) 0.4930(12) 0.060(10) Uiso 1 1 d . . . . .
H15A H 0.835(6) 0.272(3) 0.4930(11) 0.067(11) Uiso 1 1 d . . . . .
H15B H 0.816(5) 0.324(2) 0.5276(11) 0.053(9) Uiso 1 1 d . . . . .
H13A H -0.040(5) 0.490(2) 0.4560(9) 0.042(8) Uiso 1 1 d . . . . .
H13B H -0.039(5) 0.411(2) 0.4730(10) 0.042(8) Uiso 1 1 d . . . . .
H16A H 0.226(6) 0.378(3) 0.5744(14) 0.079(13) Uiso 1 1 d . . . . .
H16B H 0.368(7) 0.438(3) 0.5686(13) 0.090(15) Uiso 1 1 d . . . . .

loop_
_atom_site_aniso_label
_atom_site_aniso_U_11
_atom_site_aniso_U_22
_atom_site_aniso_U_33
_atom_site_aniso_U_23
_atom_site_aniso_U_13
_atom_site_aniso_U_12
Dy1 0.01368(4) 0.02285(5) 0.01668(4) 0.00042(3) 0.00213(3) 0.00178(3)
O4 0.0168(6) 0.0449(9) 0.0221(7) -0.0052(6) 0.0032(5) -0.0027(6)
O9 0.0336(8) 0.0238(7) 0.0406(8) 0.0059(6) 0.0169(7) 0.0081(6)
O5 0.0340(9) 0.0613(11) 0.0319(8) 0.0090(8) -0.0039(7) 0.0127(8)
O1 0.0192(6) 0.0519(10) 0.0196(7) -0.0074(6) 0.0022(5) -0.0053(6)
O13 0.0298(8) 0.0325(8) 0.0245(7) -0.0021(6) 0.0076(6) 0.0074(7)
O11 0.0442(9) 0.0257(8) 0.0521(10) 0.0112(7) 0.0268(8) 0.0104(7)
C2 0.0180(8) 0.0264(9) 0.0199(8) -0.0022(7) 0.0005(7) 0.0005(7)
O6 0.0284(7) 0.0249(7) 0.0345(8) 0.0073(6) -0.0042(6) 0.0017(6)
O10 0.0260(7) 0.0249(7) 0.0562(10) 0.0041(7) 0.0117(7) 0.0021(6)
O14 0.0277(8) 0.0813(14) 0.0201(8) 0.0020(8) -0.0004(6) 0.0190(9)
C10 0.0166(8) 0.0230(9) 0.0192(8) 0.0002(7) 0.0007(6) 0.0011(7)
O2 0.0164(6) 0.0415(8) 0.0215(6) -0.0032(6) 0.0030(5) -0.0014(6)
C11 0.0268(10) 0.0233(9) 0.0266(10) 0.0043(8) 0.0004(8) 0.0018(8)
C20 0.0258(9) 0.0282(10) 0.0261(9) 0.0057(8) 0.0027(8) 0.0031(8)
C8 0.0240(9) 0.0374(11) 0.0213(9) -0.0002(8) 0.0046(7) -0.0001(8)
C29 0.0274(10) 0.0263(10) 0.0283(10) -0.0006(8) 0.0087(8) 0.0020(8)
O3 0.0135(6) 0.0516(9) 0.0228(7) 0.0006(6) -0.0005(5) 0.0015(6)
C17 0.0466(15) 0.0691(19) 0.0363(13) -0.0033(13) 0.0112(11) 0.0002(14)
O12 0.0412(9) 0.0378(9) 0.0532(10) 0.0054(8) 0.0263(8) 0.0073(7)
C3 0.0257(10) 0.0335(11) 0.0208(9) -0.0028(8) 0.0049(7) 0.0016(8)
C1 0.0164(8) 0.0258(9) 0.0202(8) -0.0012(7) 0.0005(7) 0.0018(7)
C26 0.0596(16) 0.0282(11) 0.0437(13) 0.0092(10) 0.0167(12) 0.0058(11)
C19 0.0276(10) 0.0329(11) 0.0295(10) 0.0013(9) 0.0005(8) 0.0025(9)
O7 0.0667(12) 0.0444(10) 0.0300(8) -0.0023(7) 0.0000(8) 0.0256(9)
C30 0.0266(10) 0.0242(10) 0.0356(11) -0.0040(8) 0.0082(8) 0.0002(8)
C18 0.0372(12) 0.0388(12) 0.0261(10) 0.0021(9) 0.0033(9) -0.0005(10)
C23 0.0391(13) 0.0329(12) 0.0456(13) 0.0012(10) 0.0109(10) 0.0103(10)
C22 0.0342(11) 0.0224(10) 0.0291(10) 0.0008(8) 0.0047(8) 0.0052(8)
O8 0.0309(9) 0.0861(15) 0.0428(10) 0.0158(10) 0.0074(7) 0.0179(9)
C7 0.0297(11) 0.0644(17) 0.0288(11) 0.0000(11) 0.0098(9) -0.0046(11)
C21 0.0305(10) 0.0241(10) 0.0277(10) -0.0001(8) 0.0096(8) 0.0052(8)
C6 0.0448(14) 0.0629(17) 0.0243(11) -0.0008(11) 0.0138(10) -0.0021(12)
C5 0.0488(14) 0.0530(15) 0.0202(10) -0.0037(10) 0.0038(9) 0.0014(12)
C27 0.0386(12) 0.0247(10) 0.0300(10) 0.0023(8) 0.0084(9) 0.0039(9)
C9 0.0174(9) 0.0394(12) 0.0234(9) -0.0008(8) 0.0025(7) -0.0016(8)
C28 0.0362(11) 0.0284(11) 0.0331(11) 0.0023(9) 0.0132(9) 0.0014(9)
C12 0.0314(11) 0.0391(12) 0.0316(11) 0.0087(9) 0.0010(9) 0.0064(9)
C4 0.0330(11) 0.0512(14) 0.0251(10) -0.0066(10) -0.0008(9) -0.0046(10)
C24 0.0500(15) 0.0332(12) 0.0490(14) 0.0003(11) 0.0059(12) 0.0194(11)
C25 0.0680(18) 0.0272(12) 0.0469(14) 0.0078(10) 0.0100(13) 0.0152(12)
C13 0.0417(13) 0.0352(12) 0.0288(11) 0.0029(9) -0.0016(9) -0.0006(10)
C14 0.0614(17) 0.0535(16) 0.0327(13) 0.0064(11) -0.0094(12) 0.0036(14)
C15 0.087(2) 0.0623(19) 0.0265(12) 0.0021(12) -0.0006(13) -0.0091(17)
C16 0.073(2) 0.079(2) 0.0302(13) -0.0038(14) 0.0162(13) -0.0047(17)
O15 0.0338(8) 0.0436(10) 0.0238(8) 0.0010(7) 0.0038(6) 0.0108(7)
O16 0.0430(10) 0.0384(10) 0.0336(9) -0.0038(7) 0.0025(8) -0.0032(8)

loop_
_atom_type_symbol
_atom_type_description
_atom_type_scat_dispersion_real
_atom_type_scat_dispersion_imag
_atom_type_scat_source
C C 0.0033 0.0016 'International Tables Vol C Tables 4.2.6.8 and 6.1.1.4'
H H 0.0000 0.0000 'International Tables Vol C Tables 4.2.6.8 and 6.1.1.4'
Dy Dy -0.1892 4.4098 'International Tables Vol C Tables 4.2.6.8 and 6.1.1.4'
O O 0.0106 0.0060 'International Tables Vol C Tables 4.2.6.8 and 6.1.1.4'

loop_
_exptl_crystal_face_index_h
_exptl_crystal_face_index_k
_exptl_crystal_face_index_l
_exptl_crystal_face_perp_dist
-3.00 1.00 1.00 0.0850
0.00 0.00 -1.00 0.0320
0.00 0.00 1.00 0.0600
0.00 2.00 -3.00 0.0310
0.00 -2.00 3.00 0.0820
3.00 -1.00 3.00 0.1340

loop_
_geom_angle_atom_site_label_1
_geom_angle_atom_site_label_2
_geom_angle_atom_site_label_3
_geom_angle
_geom_angle_site_symmetry_1
_geom_angle_site_symmetry_3
_geom_angle_publ_flag
O4 Dy1 O11 70.67(5) . . ?
O13 Dy1 O4 147.11(5) . . ?
O13 Dy1 O11 136.12(6) . . ?
O6 Dy1 O4 89.82(5) . . ?
O6 Dy1 O13 76.14(6) . . ?
O6 Dy1 O11 141.96(5) . . ?
O6 Dy1 O14 97.28(7) . . ?
O6 Dy1 O2 72.90(5) . . ?
O6 Dy1 O3 81.04(5) . . ?
O10 Dy1 O4 106.41(6) . . ?
O10 Dy1 O13 76.19(6) . . ?
O10 Dy1 O11 68.92(5) . . ?
O10 Dy1 O6 149.12(5) . . ?
O10 Dy1 O14 85.78(7) . . ?
O10 Dy1 O2 136.93(5) . . ?
O10 Dy1 O3 79.33(6) . . ?
O14 Dy1 O4 142.42(6) . . ?
O14 Dy1 O13 69.82(6) . . ?
O14 Dy1 O11 81.65(7) . . ?
O14 Dy1 O2 76.27(6) . . ?
O2 Dy1 O4 70.70(5) . . ?
O2 Dy1 O13 129.99(5) . . ?
O2 Dy1 O11 69.92(5) . . ?
O3 Dy1 O4 72.22(5) . . ?
O3 Dy1 O13 76.24(5) . . ?
O3 Dy1 O11 120.52(6) . . ?
O3 Dy1 O14 145.31(6) . . ?
O3 Dy1 O2 134.16(5) . . ?
C2 O4 Dy1 136.04(12) . . ?
C21 O9 C22 122.81(16) . . ?
C13 O5 C12 122.38(18) . . ?
C2 O1 C3 122.81(15) . . ?
Dy1 O13 H13A 121(2) . . ?
Dy1 O13 H13B 117(2) . . ?
H13A O13 H13B 104(3) . . ?
C21 O11 Dy1 132.56(13) . . ?
O4 C2 O1 114.27(16) . . ?
O4 C2 C1 127.82(17) . . ?
O1 C2 C1 117.90(16) . . ?
C20 O6 Dy1 137.85(14) . . ?
C30 O10 Dy1 138.99(14) . . ?
Dy1 O14 H14A 136(2) . . ?
Dy1 O14 H14B 121(3) . . ?
H14A O14 H14B 102(3) . . ?
O2 C10 O3 125.71(17) . 1_655 ?
O2 C10 C1 119.98(16) . . ?
O3 C10 C1 114.29(16) 1_655 . ?
C10 O2 Dy1 143.37(12) . . ?
C19 C11 C20 120.68(18) . . ?
C19 C11 C12 120.68(19) . . ?
C12 C11 C20 118.60(18) . . ?
O6 C20 C11 116.11(18) . . ?
O7 C20 O6 126.3(2) . . ?
O7 C20 C11 117.56(18) . . ?
C3 C8 C7 118.39(19) . . ?
C3 C8 C9 117.77(18) . . ?
C7 C8 C9 123.8(2) . . ?
C21 C29 C30 120.22(18) . . ?
C28 C29 C30 120.41(19) . . ?
C28 C29 C21 119.38(19) . . ?
C10 O3 Dy1 151.13(13) 1_455 . ?
C18 C17 H17 120.0 . . ?
C16 C17 H17 120.0 . . ?
C16 C17 C18 119.9(3) . . ?
O1 C3 C8 120.20(17) . . ?
O1 C3 C4 117.55(19) . . ?
C4 C3 C8 122.25(19) . . ?
C2 C1 C10 121.46(16) . . ?
C9 C1 C2 119.22(17) . . ?
C9 C1 C10 119.30(17) . . ?
C27 C26 H26 120.0 . . ?
C25 C26 H26 120.0 . . ?
C25 C26 C27 120.0(2) . . ?
C11 C19 H19 119.5 . . ?
C11 C19 C18 121.1(2) . . ?
C18 C19 H19 119.5 . . ?
O10 C30 C29 117.66(18) . . ?
O12 C30 O10 125.1(2) . . ?
O12 C30 C29 117.22(19) . . ?
C17 C18 C19 123.5(2) . . ?
C13 C18 C17 118.3(2) . . ?
C13 C18 C19 118.1(2) . . ?
C22 C23 H23 120.9 . . ?
C22 C23 C24 118.2(2) . . ?
C24 C23 H23 120.9 . . ?
O9 C22 C23 117.24(19) . . ?
O9 C22 C27 120.41(18) . . ?
C23 C22 C27 122.4(2) . . ?
C8 C7 H7 120.2 . . ?
C6 C7 C8 119.6(2) . . ?
C6 C7 H7 120.2 . . ?
O9 C21 C29 117.80(18) . . ?
O11 C21 O9 114.64(18) . . ?
O11 C21 C29 127.56(19) . . ?
C7 C6 H6 119.7 . . ?
C7 C6 C5 120.7(2) . . ?
C5 C6 H6 119.7 . . ?
C6 C5 H5 119.5 . . ?
C4 C5 C6 120.9(2) . . ?
C4 C5 H5 119.5 . . ?
C26 C27 C28 123.9(2) . . ?
C22 C27 C26 118.1(2) . . ?
C22 C27 C28 117.93(19) . . ?
C8 C9 H9 119.0 . . ?
C1 C9 C8 121.98(18) . . ?
C1 C9 H9 119.0 . . ?
C29 C28 C27 121.7(2) . . ?
C29 C28 H28 119.2 . . ?
C27 C28 H28 119.2 . . ?
O5 C12 C11 116.93(19) . . ?
O8 C12 O5 115.9(2) . . ?
O8 C12 C11 127.2(2) . . ?
C3 C4 H4 120.9 . . ?
C5 C4 C3 118.1(2) . . ?
C5 C4 H4 120.9 . . ?
C23 C24 H24 119.5 . . ?
C25 C24 C23 121.0(2) . . ?
C25 C24 H24 119.5 . . ?
C26 C25 C24 120.3(2) . . ?
C26 C25 H25 119.8 . . ?
C24 C25 H25 119.8 . . ?
O5 C13 C18 120.6(2) . . ?
O5 C13 C14 117.5(2) . . ?
C18 C13 C14 121.8(2) . . ?
C13 C14 H14 120.7 . . ?
C15 C14 C13 118.6(3) . . ?
C15 C14 H14 120.7 . . ?
C14 C15 H15 119.6 . . ?
C14 C15 C16 120.8(3) . . ?
C16 C15 H15 119.6 . . ?
C17 C16 C15 120.5(3) . . ?
C17 C16 H16 119.8 . . ?
C15 C16 H16 119.8 . . ?
H15A O15 H15B 111(3) . . ?
H16A O16 H16B 102(4) . . ?

loop_
_geom_bond_atom_site_label_1
_geom_bond_atom_site_label_2
_geom_bond_distance
_geom_bond_site_symmetry_2
_geom_bond_publ_flag
Dy1 O4 2.4474(14) . ?
Dy1 O13 2.3694(14) . ?
Dy1 O11 2.4691(15) . ?
Dy1 O6 2.2962(15) . ?
Dy1 O10 2.2794(15) . ?
Dy1 O14 2.3265(16) . ?
Dy1 O2 2.3687(13) . ?
Dy1 O3 2.3106(13) . ?
O4 C2 1.218(2) . ?
O9 C22 1.372(2) . ?
O9 C21 1.363(2) . ?
O5 C12 1.384(3) . ?
O5 C13 1.378(3) . ?
O1 C2 1.367(2) . ?
O1 C3 1.377(2) . ?
O13 H13A 0.76(3) . ?
O13 H13B 0.82(3) . ?
O11 C21 1.214(3) . ?
C2 C1 1.448(3) . ?
O6 C20 1.263(2) . ?
O10 C30 1.268(3) . ?
O14 H14A 0.83(4) . ?
O14 H14B 0.76(4) . ?
C10 O2 1.241(2) . ?
C10 O3 1.256(2) 1_655 ?
C10 C1 1.511(2) . ?
C11 C20 1.509(3) . ?
C11 C19 1.343(3) . ?
C11 C12 1.450(3) . ?
C20 O7 1.232(3) . ?
C8 C3 1.389(3) . ?
C8 C7 1.406(3) . ?
C8 C9 1.428(3) . ?
C29 C30 1.507(3) . ?
C29 C21 1.450(3) . ?
C29 C28 1.352(3) . ?
C17 H17 0.9300 . ?
C17 C18 1.401(3) . ?
C17 C16 1.379(4) . ?
O12 C30 1.238(3) . ?
C3 C4 1.385(3) . ?
C1 C9 1.353(3) . ?
C26 H26 0.9300 . ?
C26 C27 1.402(3) . ?
C26 C25 1.379(4) . ?
C19 H19 0.9300 . ?
C19 C18 1.435(3) . ?
C18 C13 1.384(3) . ?
C23 H23 0.9300 . ?
C23 C22 1.381(3) . ?
C23 C24 1.381(3) . ?
C22 C27 1.386(3) . ?
O8 C12 1.203(3) . ?
C7 H7 0.9300 . ?
C7 C6 1.373(3) . ?
C6 H6 0.9300 . ?
C6 C5 1.388(4) . ?
C5 H5 0.9300 . ?
C5 C4 1.379(3) . ?
C27 C28 1.425(3) . ?
C9 H9 0.9300 . ?
C28 H28 0.9300 . ?
C4 H4 0.9300 . ?
C24 H24 0.9300 . ?
C24 C25 1.379(4) . ?
C25 H25 0.9300 . ?
C13 C14 1.389(3) . ?
C14 H14 0.9300 . ?
C14 C15 1.373(4) . ?
C15 H15 0.9300 . ?
C15 C16 1.379(5) . ?
C16 H16 0.9300 . ?
O15 H15A 0.83(4) . ?
O15 H15B 0.78(3) . ?
O16 H16A 0.82(4) . ?
O16 H16B 0.79(5) . ?

loop_
_geom_torsion_atom_site_label_1
_geom_torsion_atom_site_label_2
_geom_torsion_atom_site_label_3
_geom_torsion_atom_site_label_4
_geom_torsion
_geom_torsion_site_symmetry_1
_geom_torsion_site_symmetry_2
_geom_torsion_site_symmetry_3
_geom_torsion_site_symmetry_4
_geom_torsion_publ_flag
Dy1 O4 C2 O1 179.35(13) . . . . ?
Dy1 O4 C2 C1 -1.3(3) . . . . ?
Dy1 O11 C21 O9 -163.44(15) . . . . ?
Dy1 O11 C21 C29 17.0(4) . . . . ?
Dy1 O6 C20 C11 -68.3(3) . . . . ?
Dy1 O6 C20 O7 114.3(3) . . . . ?
Dy1 O10 C30 C29 -45.6(3) . . . . ?
Dy1 O10 C30 O12 135.4(2) . . . . ?
O4 C2 C1 C10 4.8(3) . . . . ?
O4 C2 C1 C9 -176.7(2) . . . . ?
O9 C22 C27 C26 179.7(2) . . . . ?
O9 C22 C27 C28 -0.9(3) . . . . ?
O5 C13 C14 C15 179.9(3) . . . . ?
O1 C2 C1 C10 -175.81(17) . . . . ?
O1 C2 C1 C9 2.7(3) . . . . ?
O1 C3 C4 C5 -179.5(2) . . . . ?
C2 O1 C3 C8 -1.6(3) . . . . ?
C2 O1 C3 C4 178.1(2) . . . . ?
C2 C1 C9 C8 -0.8(3) . . . . ?
C10 C1 C9 C8 177.78(19) . . . . ?
O2 C10 C1 C2 -8.7(3) . . . . ?
O2 C10 C1 C9 172.84(19) . . . . ?
C11 C19 C18 C17 176.8(3) . . . . ?
C11 C19 C18 C13 -0.8(3) . . . . ?
C20 C11 C19 C18 -173.7(2) . . . . ?
C20 C11 C12 O5 174.3(2) . . . . ?
C20 C11 C12 O8 -7.3(4) . . . . ?
C8 C3 C4 C5 0.2(4) . . . . ?
C8 C7 C6 C5 0.7(4) . . . . ?
O3 C10 O2 Dy1 -170.93(15) 1_655 . . . ?
O3 C10 C1 C2 173.05(18) 1_655 . . . ?
O3 C10 C1 C9 -5.5(3) 1_655 . . . ?
C17 C18 C13 O5 179.5(2) . . . . ?
C17 C18 C13 C14 -1.2(4) . . . . ?
C3 O1 C2 O4 177.92(19) . . . . ?
C3 O1 C2 C1 -1.5(3) . . . . ?
C3 C8 C7 C6 -1.5(4) . . . . ?
C3 C8 C9 C1 -2.3(3) . . . . ?
C1 C10 O2 Dy1 11.0(3) . . . . ?
C26 C27 C28 C29 -179.9(2) . . . . ?
C19 C11 C20 O6 -46.8(3) . . . . ?
C19 C11 C20 O7 130.9(2) . . . . ?
C19 C11 C12 O5 -3.3(3) . . . . ?
C19 C11 C12 O8 175.1(3) . . . . ?
C19 C18 C13 O5 -2.8(4) . . . . ?
C19 C18 C13 C14 176.5(2) . . . . ?
C30 C29 C21 O9 -179.20(19) . . . . ?
C30 C29 C21 O11 0.3(4) . . . . ?
C30 C29 C28 C27 179.5(2) . . . . ?
C18 C17 C16 C15 0.1(5) . . . . ?
C18 C13 C14 C15 0.5(4) . . . . ?
C23 C22 C27 C26 -0.3(4) . . . . ?
C23 C22 C27 C28 179.0(2) . . . . ?
C23 C24 C25 C26 0.5(4) . . . . ?
C22 O9 C21 O11 179.0(2) . . . . ?
C22 O9 C21 C29 -1.4(3) . . . . ?
C22 C23 C24 C25 -0.6(4) . . . . ?
C22 C27 C28 C29 0.8(3) . . . . ?
C7 C8 C3 O1 -179.2(2) . . . . ?
C7 C8 C3 C4 1.1(4) . . . . ?
C7 C8 C9 C1 -179.4(2) . . . . ?
C7 C6 C5 C4 0.7(4) . . . . ?
C21 O9 C22 C23 -178.6(2) . . . . ?
C21 O9 C22 C27 1.3(3) . . . . ?
C21 C29 C30 O10 9.3(3) . . . . ?
C21 C29 C30 O12 -171.7(2) . . . . ?
C21 C29 C28 C27 -0.9(3) . . . . ?
C6 C5 C4 C3 -1.1(4) . . . . ?
C27 C26 C25 C24 -0.2(4) . . . . ?
C9 C8 C3 O1 3.5(3) . . . . ?
C9 C8 C3 C4 -176.2(2) . . . . ?
C9 C8 C7 C6 175.6(2) . . . . ?
C28 C29 C30 O10 -171.2(2) . . . . ?
C28 C29 C30 O12 7.8(3) . . . . ?
C28 C29 C21 O9 1.2(3) . . . . ?
C28 C29 C21 O11 -179.2(2) . . . . ?
C12 O5 C13 C18 3.3(4) . . . . ?
C12 O5 C13 C14 -176.1(2) . . . . ?
C12 C11 C20 O6 135.6(2) . . . . ?
C12 C11 C20 O7 -46.7(3) . . . . ?
C12 C11 C19 C18 3.8(3) . . . . ?
C24 C23 C22 O9 -179.5(2) . . . . ?
C24 C23 C22 C27 0.6(4) . . . . ?
C25 C26 C27 C22 0.1(4) . . . . ?
C25 C26 C27 C28 -179.2(3) . . . . ?
C13 O5 C12 C11 -0.2(3) . . . . ?
C13 O5 C12 O8 -178.8(2) . . . . ?
C13 C14 C15 C16 0.4(5) . . . . ?
C14 C15 C16 C17 -0.7(5) . . . . ?
C16 C17 C18 C19 -176.7(3) . . . . ?
C16 C17 C18 C13 0.9(4) . . . . ?
